data_4113015
loop_
_publ_author_name
'Shunpei Ishikawa'
'Tomoaki Hamada'
'Kei Manabe'
'Sh\=u Kobayashi'

_publ_section_title
;
 Catalytic Asymmetric Hydroxymethylation of Silicon Enolates Using an
 Aqueous Solution of Formaldehyde with a Chiral Scandium Complex
;
_journal_name_full 'Journal of the American Chemical Society'
_journal_page_first 12236
_journal_page_last 12237
_journal_paper_doi 10.1021/ja047896i
_journal_volume 126
_journal_year 2004
_chemical_absolute_configuration 'CHOOSE rm ad rmad syn or unk'
_chemical_formula_moiety 'C20 H32 Br3 N2 O4 Sc '
_chemical_formula_sum 'C20 H32 Br3 N2 O4 Sc'
_chemical_formula_weight 649.15
_space_group_IT_number 94
_symmetry_cell_setting tetragonal
_symmetry_Int_Tables_number 94
_symmetry_space_group_name_Hall 'P 4n 2n'
_symmetry_space_group_name_H-M 'P 42 21 2'
_audit_creation_date 2004-04-10
_audit_creation_method 'by CrystalStructure 3.6.0'
_cell_angle_alpha 90
_cell_angle_beta 90
_cell_angle_gamma 90
_cell_formula_units_Z 4
_cell_length_a 17.53(3)
_cell_length_b 17.53(3)
_cell_length_c 8.28(1)
_cell_measurement_reflns_used 10881
_cell_measurement_temperature 107.1
_cell_measurement_theta_max 25.4
_cell_measurement_theta_min 1.6
_cell_volume 2544(7)
_computing_cell_refinement PROCESS-AUTO
_computing_data_collection PROCESS-AUTO
_computing_data_reduction CrystalStructure
_computing_publication_material 'CrystalStructure 3.6.0'
_computing_structure_refinement CRYSTALS
_computing_structure_solution SHELXS97
_diffrn_detector_area_resol_mean 10.00
_diffrn_measured_fraction_theta_full 0.6416
_diffrn_measured_fraction_theta_max 0.9986
_diffrn_measurement_device_type 'Rigaku RAXIS-RAPID'
_diffrn_measurement_method \w
_diffrn_radiation_type 'Mo K\a'
_diffrn_radiation_wavelength 0.7107
_diffrn_reflns_av_R_equivalents 0.161
_diffrn_reflns_limit_h_max 21
_diffrn_reflns_limit_h_min 0
_diffrn_reflns_limit_k_max 20
_diffrn_reflns_limit_k_min 0
_diffrn_reflns_limit_l_max 9
_diffrn_reflns_limit_l_min 0
_diffrn_reflns_number 2347
_diffrn_reflns_theta_full 30.00
_diffrn_reflns_theta_max 25.33
_exptl_absorpt_coefficient_mu 5.039
_exptl_absorpt_correction_type none
_exptl_crystal_colour colorless
_exptl_crystal_density_diffrn 1.694
_exptl_crystal_description block
_exptl_crystal_F_000 1296.00
_exptl_crystal_size_max 0.50
_exptl_crystal_size_mid 0.20
_exptl_crystal_size_min 0.20
_refine_diff_density_max 2.36
_refine_diff_density_min -1.84
_refine_ls_abs_structure_details 'Flack, H. D. (1983), Acta Cryst. A39, 876-881.  2316 Friedel Pairs'
_refine_ls_abs_structure_Flack 0.02(2)
_refine_ls_extinction_method none
_refine_ls_goodness_of_fit_ref 0.995
_refine_ls_hydrogen_treatment refall
_refine_ls_number_parameters 160
_refine_ls_number_reflns 2326
_refine_ls_R_factor_gt 0.0360
_refine_ls_shift/su_max 0.0000
_refine_ls_structure_factor_coef Fsqd
_refine_ls_weighting_details 'w = 1/[0.0900\s(Fo^2^)]/(4Fo^2^)'
_refine_ls_weighting_scheme calc
_refine_ls_wR_factor_ref 0.1030
_reflns_number_gt 522
_reflns_number_total 2331
_reflns_threshold_expression F^2^>2.0\s(F^2^)
_cod_data_source_file ja047896isi20040412_084639.cif
_cod_data_source_block '_040105SI'
_cod_original_cell_volume 2545(8)
_cod_original_formula_sum 'C20 H32 Br3 N2 O4 Sc '
_cod_database_code 4113015

loop_
_symmetry_equiv_pos_site_id
_symmetry_equiv_pos_as_xyz
1 +X,+Y,+Z
2 1/2-Y,1/2+X,1/2+Z
3 -X,-Y,+Z
4 1/2+Y,1/2-X,1/2+Z
5 1/2-X,1/2+Y,1/2-Z
6 +Y,+X,-Z
7 1/2+X,1/2-Y,1/2-Z
8 -Y,-X,-Z

loop_
_atom_site_label
_atom_site_type_symbol
_atom_site_fract_x
_atom_site_fract_y
_atom_site_fract_z
_atom_site_U_iso_or_equiv
_atom_site_adp_type
_atom_site_occupancy
_atom_site_symmetry_multiplicity
_atom_site_calc_flag
_atom_site_refinement_flags
Br(1) Br 0.75970(6) 0.09225(6) 0.2246(1) 0.0670(4) Uani 1.00 1 d .
Br(2) Br 0.9890(1) -0.04924(9) 0.2707(2) 0.0532(6) Uani 0.50 1 d P
Sc(1) Sc 0.8319(1) 0.1681(1) 0.0000 0.0605(7) Uani 1.00 2 d S
O(1) O 0.9103(4) 0.2023(4) 0.1892(8) 0.071(3) Uani 1.00 1 d .
O(2) O 0.9217(4) 0.0783(4) 0.0000 0.106(3) Uani 1.00 2 d S
O(3) O 0.9644(6) 0.1218(6) 0.441(1) 0.055(4) Uani 0.50 1 d P
N(1) N 0.7882(5) 0.2772(4) 0.1235(8) 0.052(3) Uani 1.00 1 d .
C(1) C 0.7202(6) 0.3071(6) 0.075(1) 0.057(4) Uani 1.00 1 d .
C(2) C 0.6835(7) 0.3599(6) 0.166(2) 0.089(5) Uani 1.00 1 d .
C(3) C 0.7156(8) 0.3758(8) 0.323(2) 0.105(7) Uani 1.00 1 d .
C(4) C 0.7818(9) 0.3437(8) 0.372(2) 0.105(6) Uani 1.00 1 d .
C(5) C 0.8202(7) 0.2969(6) 0.266(1) 0.069(4) Uani 1.00 1 d .
C(6) C 0.8979(6) 0.2635(6) 0.300(1) 0.073(4) Uani 1.00 1 d .
C(7) C 0.9631(7) 0.3236(7) 0.288(1) 0.080(4) Uani 1.00 1 d .
C(8) C 0.9588(6) 0.3640(6) 0.126(1) 0.116(6) Uani 1.00 1 d .
C(9) C 0.9540(6) 0.3863(6) 0.418(1) 0.113(6) Uani 1.00 1 d .
C(10) C 1.0375(6) 0.2845(6) 0.318(1) 0.116(6) Uani 1.00 1 d .
H(1) H 0.6383 0.3844 0.1296 0.107 Uiso 1.00 1 c R
H(2) H 0.6897 0.4090 0.3955 0.126 Uiso 1.00 1 c R
H(3) H 0.8019 0.3545 0.4762 0.125 Uiso 1.00 1 c R
H(4) H 0.9895 0.3370 0.0493 0.139 Uiso 1.00 1 c R
H(5) H 0.9770 0.4148 0.1366 0.139 Uiso 1.00 1 c R
H(6) H 0.9067 0.3648 0.0903 0.139 Uiso 1.00 1 c R
H(7) H 0.9225 0.4268 0.3777 0.136 Uiso 1.00 1 c R
H(8) H 1.0030 0.4059 0.4446 0.136 Uiso 1.00 1 c R
H(9) H 0.9310 0.3648 0.5128 0.136 Uiso 1.00 1 c R
H(10) H 1.0480 0.2844 0.4317 0.139 Uiso 1.00 1 c R
H(11) H 1.0770 0.3108 0.2628 0.139 Uiso 1.00 1 c R
H(12) H 1.0348 0.2329 0.2794 0.139 Uiso 1.00 1 c R
H(13) H 0.8977 0.2427 0.4064 0.088 Uiso 1.00 1 c R

loop_
_atom_site_aniso_label
_atom_site_aniso_U_11
_atom_site_aniso_U_22
_atom_site_aniso_U_33
_atom_site_aniso_U_12
_atom_site_aniso_U_13
_atom_site_aniso_U_23
Br(1) 0.0758(8) 0.0651(7) 0.0602(6) -0.0223(6) -0.0036(7) 0.0053(6)
Br(2) 0.064(1) 0.050(1) 0.046(1) -0.011(1) -0.014(1) 0.008(1)
Sc(1) 0.058(1) 0.058(1) 0.065(2) -0.011(2) 0.002(1) 0.002(1)
O(1) 0.062(5) 0.081(6) 0.070(5) -0.031(4) -0.028(4) 0.024(4)
O(2) 0.056(4) 0.056(4) 0.21(1) -0.005(6) 0.040(6) 0.040(6)
O(3) 0.06(1) 0.053(9) 0.051(8) -0.011(7) -0.023(6) 0.015(6)
N(1) 0.063(6) 0.057(6) 0.035(5) -0.034(5) 0.003(4) -0.013(4)
C(1) 0.039(7) 0.059(8) 0.074(8) -0.009(6) 0.000(6) -0.014(6)
C(2) 0.07(1) 0.049(8) 0.15(1) -0.031(7) 0.001(9) -0.017(8)
C(3) 0.11(1) 0.09(1) 0.12(1) -0.06(1) 0.05(1) -0.054(9)
C(4) 0.13(1) 0.12(1) 0.063(9) -0.10(1) 0.02(1) -0.047(9)
C(5) 0.10(1) 0.068(8) 0.039(7) -0.044(7) 0.007(7) -0.014(6)
C(6) 0.071(9) 0.11(1) 0.040(7) -0.034(8) -0.024(6) 0.028(6)
C(7) 0.086(9) 0.086(9) 0.069(8) -0.049(7) -0.030(7) 0.031(7)
C(8) 0.16(2) 0.12(1) 0.069(8) -0.09(1) -0.034(8) 0.045(8)
C(9) 0.15(1) 0.11(1) 0.080(9) -0.08(1) -0.043(8) -0.007(8)
C(10) 0.10(1) 0.12(1) 0.13(1) -0.082(8) -0.053(9) 0.052(9)

loop_
_atom_type_symbol
_atom_type_description
_atom_type_scat_dispersion_real
_atom_type_scat_dispersion_imag
_atom_type_scat_source
C C 0.003 0.002
;
International Tables for Crystallography
(1992, Vol. C, Tables 4.2.6.8 and 6.1.1.4)
;
H H 0.000 0.000
;
International Tables for Crystallography
(1992, Vol. C, Table 6.1.1.4)
;
Br Br -0.290 2.459
;
International Tables for Crystallography
(1992, Vol. C, Tables 4.2.6.8 and 6.1.1.4)
;
N N 0.006 0.003
;
International Tables for Crystallography
(1992, Vol. C, Tables 4.2.6.8 and 6.1.1.4)
;
O O 0.011 0.006
;
International Tables for Crystallography
(1992, Vol. C, Tables 4.2.6.8 and 6.1.1.4)
;
Sc Sc 0.252 0.372
;
International Tables for Crystallography
(1992, Vol. C, Tables 4.2.6.8 and 6.1.1.4)
;

loop_
_geom_angle_atom_site_label_1
_geom_angle_atom_site_label_2
_geom_angle_atom_site_label_3
_geom_angle
_geom_angle_site_symmetry_1
_geom_angle_site_symmetry_2
_geom_angle_site_symmetry_3
Br(1) Sc(1) O(1) 86.1(2) . . .
Br(1) Sc(1) O(1) 93.4(2) . . 66508
Br(1) Sc(1) O(2) 89.0(1) . . .
Br(1) Sc(1) O(2) 89.0(1) . . 66508
Br(1) Sc(1) N(1) 86.8(2) . . .
Br(1) Sc(1) Br(1) 178.1(1) . . 66508
Br(1) Sc(1) N(1) 94.8(2) . . 66508
O(1) Sc(1) Br(1) 93.4(2) . . 66508
O(1) Sc(1) Br(1) 86.1(2) 66508 . 66508
O(2) Sc(1) Br(1) 89.0(1) . . 66508
O(2) Sc(1) Br(1) 89.0(1) 66508 . 66508
N(1) Sc(1) Br(1) 94.8(2) . . 66508
N(1) Sc(1) Br(1) 86.8(2) 66508 . 66508
O(1) Sc(1) O(1) 150.8(3) 66508 . .
O(2) Sc(1) O(1) 75.4(2) . . .
O(2) Sc(1) O(1) 75.4(2) 66508 . .
N(1) Sc(1) O(1) 70.1(3) . . .
N(1) Sc(1) O(1) 139.1(3) 66508 . .
Sc(1) O(1) C(6) 125.2(6) . . .
O(2) Sc(1) O(1) 75.4(2) . . 66508
O(2) Sc(1) O(1) 75.4(2) 66508 . 66508
N(1) Sc(1) O(1) 139.1(3) . . 66508
N(1) Sc(1) O(1) 70.1(3) 66508 . 66508
Sc(1) O(1) C(6) 125.2(6) . 66508 66508
N(1) Sc(1) O(2) 145.4(2) . . .
N(1) Sc(1) O(2) 145.4(2) 66508 . .
N(1) Sc(1) O(2) 145.4(2) . . 66508
N(1) Sc(1) O(2) 145.4(2) 66508 . 66508
N(1) Sc(1) N(1) 69.1(3) 66508 . .
Sc(1) N(1) C(1) 118.7(6) . . .
Sc(1) N(1) C(5) 117.5(7) . . .
Sc(1) N(1) C(1) 118.7(6) . 66508 66508
Sc(1) N(1) C(5) 117.5(7) . 66508 66508
O(1) C(6) C(5) 107.8(8) . . .
O(1) C(6) C(7) 110.7(8) . . .
N(1) C(1) C(1) 115.1(9) . . 66508
C(5) N(1) C(1) 121.5(8) . . .
N(1) C(1) C(2) 120.9(9) . . .
N(1) C(5) C(6) 116.2(9) . . .
N(1) C(5) C(4) 120(1) . . .
C(1) C(1) N(1) 115.1(9) . 66508 66508
C(2) C(1) C(1) 123(1) . . 66508
C(1) C(1) C(2) 123(1) . 66508 66508
C(1) C(2) C(3) 116(1) . . .
C(2) C(3) C(4) 121(1) . . .
C(3) C(4) C(5) 118(1) . . .
C(4) C(5) C(6) 123(1) . . .
C(5) C(6) C(7) 112.8(9) . . .
C(6) C(7) C(8) 109.7(9) . . .
C(6) C(7) C(10) 108.7(9) . . .
C(6) C(7) C(9) 111.1(9) . . .
C(10) C(7) C(8) 113.7(9) . . .
C(9) C(7) C(8) 106.1(9) . . .
C(10) C(7) C(9) 107.5(9) . . .
O(1) C(6) H(13) 108.0247 . . .
C(1) C(2) H(1) 121.7833 . . .
H(1) C(2) C(3) 121.6278 . . .
C(2) C(3) H(2) 119.9372 . . .
C(3) C(4) H(3) 120.4512 . . .
H(2) C(3) C(4) 118.4808 . . .
H(3) C(4) C(5) 121.1255 . . .
C(5) C(6) H(13) 108.7669 . . .
H(13) C(6) C(7) 108.6714 . . .
C(7) C(8) H(4) 109.2449 . . .
C(7) C(8) H(6) 109.1996 . . .
C(7) C(8) H(5) 109.9794 . . .
C(7) C(9) H(7) 110.0572 . . .
C(7) C(9) H(9) 109.3863 . . .
C(7) C(9) H(8) 108.9821 . . .
C(7) C(10) H(10) 109.3145 . . .
C(7) C(10) H(11) 109.5919 . . .
C(7) C(10) H(12) 109.5120 . . .
H(6) C(8) H(4) 109.4796 . . .
H(5) C(8) H(4) 109.4662 . . .
H(6) C(8) H(5) 109.4565 . . .
H(9) C(9) H(7) 109.4707 . . .
H(8) C(9) H(7) 109.4704 . . .
H(9) C(9) H(8) 109.4587 . . .
H(11) C(10) H(10) 109.4704 . . .
H(12) C(10) H(10) 109.4801 . . .
H(12) C(10) H(11) 109.4583 . . .

loop_
_geom_bond_atom_site_label_1
_geom_bond_atom_site_label_2
_geom_bond_distance
_geom_bond_site_symmetry_2
Br(1) Sc(1) 2.614(2) .
Sc(1) Br(1) 2.614(2) 66508
Sc(1) O(1) 2.168(7) .
Sc(1) O(1) 2.168(7) 66508
Sc(1) O(2) 2.226(7) .
Sc(1) O(2) 2.226(7) 66508
Sc(1) N(1) 2.301(8) .
Sc(1) N(1) 2.301(8) 66508
O(1) C(6) 1.43(1) .
N(1) C(1) 1.36(1) .
N(1) C(5) 1.35(1) .
C(1) C(1) 1.42(1) 66508
C(1) C(2) 1.36(2) .
C(2) C(3) 1.45(2) .
C(3) C(4) 1.35(2) .
C(4) C(5) 1.38(2) .
C(5) C(6) 1.51(2) .
C(6) C(7) 1.56(2) .
C(7) C(8) 1.52(2) .
C(7) C(9) 1.55(2) .
C(7) C(10) 1.49(2) .
C(2) H(1) 0.9501 .
C(3) H(2) 0.9500 .
C(4) H(3) 0.9500 .
C(6) H(13) 0.9500 .
C(8) H(4) 0.9599 .
C(8) H(5) 0.9500 .
C(8) H(6) 0.9600 .
C(9) H(7) 0.9600 .
C(9) H(8) 0.9500 .
C(9) H(9) 0.9600 .
C(10) H(10) 0.9600 .
C(10) H(11) 0.9500 .
C(10) H(12) 0.9600 .

loop_
_geom_contact_atom_site_label_1
_geom_contact_atom_site_label_2
_geom_contact_distance
_geom_contact_site_symmetry_2
Br(1) O(1) 3.282(7) .
Br(1) O(1) 3.492(6) 66508
Br(1) O(2) 3.404(6) .
Br(1) O(2) 3.404(6) 66508
Br(1) N(1) 3.385(8) .
Br(2) O(2) 3.379(6) .
Br(2) O(2) 2.781(5) 64506
Br(2) O(2) 3.379(6) 66508
Br(2) O(3) 3.34(1) .
Br(2) O(3) 3.34(1) 64606
Br(2) O(3) 3.42(1) 66608
Br(2) C(2) 3.46(1) 64505
Sc(1) C(1) 3.19(1) .
Sc(1) C(1) 3.19(1) 66508
Sc(1) C(5) 3.16(1) .
Sc(1) C(5) 3.16(1) 66508
Sc(1) C(6) 3.21(1) .
Sc(1) C(6) 3.21(1) 66508
O(1) Br(1) 3.492(6) 66508
O(1) O(2) 2.687(9) .
O(1) O(2) 2.687(9) 66508
O(1) O(3) 2.69(1) .
O(1) N(1) 2.57(1) .
O(1) C(5) 2.38(1) .
O(1) C(7) 2.46(1) .
O(1) C(8) 3.00(1) .
O(1) C(10) 2.86(1) .
O(2) Br(1) 3.404(6) 66508
O(2) Br(2) 2.781(5) 64506
O(2) Br(2) 3.379(6) 66508
O(2) O(1) 2.687(9) 66508
O(3) Br(2) 3.34(1) 64606
O(3) Br(2) 3.42(1) 66608
O(3) O(3) 2.35(2) 66608
O(3) C(6) 2.98(2) .
O(3) C(10) 3.29(2) .
N(1) N(1) 2.61(1) 66508
N(1) C(1) 2.35(1) 66508
N(1) C(2) 2.37(1) .
N(1) C(3) 2.71(2) .
N(1) C(4) 2.37(2) .
N(1) C(6) 2.43(1) .
N(1) C(7) 3.45(1) .
N(1) C(8) 3.35(1) .
C(1) N(1) 2.35(1) 66508
C(1) C(2) 2.45(2) 66508
C(1) C(3) 2.38(2) .
C(1) C(4) 2.76(2) .
C(1) C(5) 2.37(2) .
C(2) Br(2) 3.46(1) 65505
C(2) C(1) 2.45(2) 66508
C(2) C(2) 2.96(2) 66508
C(2) C(4) 2.44(2) .
C(2) C(5) 2.77(2) .
C(3) C(5) 2.35(2) .
C(4) C(6) 2.54(2) .
C(4) C(7) 3.27(2) .
C(4) C(9) 3.13(2) .
C(5) C(7) 2.55(2) .
C(5) C(8) 2.94(2) .
C(5) C(9) 3.09(2) .
C(6) C(8) 2.52(1) .
C(6) C(9) 2.56(2) .
C(6) C(10) 2.48(2) .
C(8) C(9) 2.45(1) .
C(8) C(9) 3.58(2) 64402
C(8) C(10) 2.52(1) .
C(9) C(8) 3.58(1) 56504
C(9) C(10) 2.45(2) .
Br(1) H(2) 3.4770 64505
Br(1) H(4) 3.1738 66508
Br(1) H(6) 3.4007 66508
Br(1) H(9) 3.1079 66608
Br(1) H(13) 3.0622 66608
Br(2) H(1) 2.6487 64505
Br(2) H(2) 3.4993 64505
O(1) H(4) 2.9743 .
O(1) H(6) 2.9645 .
O(1) H(10) 3.4543 .
O(1) H(11) 3.5404 .
O(1) H(12) 2.3686 .
O(1) H(13) 1.9469 .
O(3) H(1) 3.0882 64502
O(3) H(1) 3.1061 55507
O(3) H(10) 3.2050 .
O(3) H(12) 2.6672 .
O(3) H(13) 2.4381 .
N(1) H(1) 3.2303 .
N(1) H(3) 3.2291 .
N(1) H(6) 2.5980 .
N(1) H(10) 3.4525 56404
N(1) H(13) 3.0895 .
C(1) H(1) 2.0247 .
C(1) H(1) 2.6747 66508
C(1) H(2) 3.2436 .
C(1) H(6) 3.4241 .
C(1) H(10) 3.0206 56404
C(1) H(10) 3.4191 45507
C(1) H(11) 3.5187 45507
C(1) H(12) 3.5370 45507
C(2) H(1) 2.7243 66508
C(2) H(2) 2.0888 .
C(2) H(3) 3.3041 .
C(2) H(10) 3.0839 56404
C(2) H(10) 3.5623 45507
C(2) H(11) 3.5754 45507
C(2) H(12) 3.1051 45507
C(3) H(1) 2.1055 .
C(3) H(2) 3.3931 66608
C(3) H(3) 2.0084 .
C(4) H(1) 3.2979 .
C(4) H(2) 1.9891 .
C(4) H(4) 3.4111 56504
C(4) H(6) 3.2221 .
C(4) H(7) 2.8640 .
C(4) H(9) 2.8856 .
C(4) H(11) 3.5586 56504
C(4) H(13) 2.7090 .
C(5) H(2) 3.2013 .
C(5) H(3) 2.0388 .
C(5) H(4) 3.5384 .
C(5) H(6) 2.4154 .
C(5) H(7) 3.0431 .
C(5) H(9) 3.0609 .
C(5) H(13) 2.0256 .
C(6) H(3) 2.7371 .
C(6) H(4) 2.9278 .
C(6) H(5) 3.2868 .
C(6) H(6) 2.4923 .
C(6) H(7) 2.9658 .
C(6) H(8) 3.3248 .
C(6) H(9) 2.5660 .
C(6) H(10) 2.8707 .
C(6) H(11) 3.2633 .
C(6) H(12) 2.4652 .
C(7) H(3) 3.2704 .
C(7) H(4) 2.0467 .
C(7) H(5) 2.0482 .
C(7) H(6) 2.0462 .
C(7) H(7) 2.0813 .
C(7) H(8) 2.0616 .
C(7) H(9) 2.0734 .
C(7) H(10) 2.0247 .
C(7) H(11) 2.0207 .
C(7) H(12) 2.0270 .
C(7) H(13) 2.0680 .
C(8) H(7) 2.4403 .
C(8) H(7) 3.0522 64402
C(8) H(8) 2.8447 .
C(8) H(8) 2.9266 56404
C(8) H(9) 3.2385 .
C(8) H(9) 3.4397 64402
C(8) H(10) 3.2849 .
C(8) H(11) 2.5378 .
C(8) H(12) 2.9426 .
C(8) H(13) 3.3234 .
C(9) H(3) 2.7660 .
C(9) H(4) 3.2355 .
C(9) H(4) 3.1827 56504
C(9) H(5) 2.4184 .
C(9) H(5) 3.3304 64502
C(9) H(5) 3.0813 56504
C(9) H(6) 2.8644 .
C(9) H(6) 3.5001 64502
C(9) H(10) 2.4325 .
C(9) H(11) 2.8376 .
C(9) H(12) 3.2481 .
C(9) H(13) 2.7046 .
C(10) H(1) 3.4762 55507
C(10) H(3) 3.4204 64402
C(10) H(4) 2.5509 .
C(10) H(5) 2.9319 .
C(10) H(6) 3.2846 .
C(10) H(6) 3.5518 64502
C(10) H(7) 3.2447 .
C(10) H(8) 2.4478 .
C(10) H(9) 2.8404 .
C(10) H(13) 2.6593 .
H(1) Br(2) 2.6487 65505
H(1) O(3) 3.0882 56404
H(1) O(3) 3.1061 45507
H(1) C(1) 2.6747 66508
H(1) C(2) 2.7243 66508
H(1) C(10) 3.4762 45507
H(2) Br(1) 3.4770 65505
H(2) Br(2) 3.4993 65505
H(2) C(3) 3.3931 66608
H(3) C(10) 3.4204 56504
H(4) Br(1) 3.1738 66508
H(4) C(4) 3.4111 64402
H(4) C(9) 3.1827 64402
H(5) C(9) 3.0813 64402
H(5) C(9) 3.3304 56404
H(6) Br(1) 3.4007 66508
H(6) C(9) 3.5001 56404
H(6) C(10) 3.5518 56404
H(7) C(8) 3.0522 56504
H(8) C(8) 2.9266 64502
H(9) Br(1) 3.1079 66608
H(9) C(8) 3.4397 56504
H(10) N(1) 3.4525 64502
H(10) C(1) 3.0206 64502
H(10) C(1) 3.4191 55507
H(10) C(2) 3.0839 64502
H(10) C(2) 3.5623 55507
H(11) C(1) 3.5187 55507
H(11) C(2) 3.5754 55507
H(11) C(4) 3.5586 64402
H(12) C(1) 3.5370 55507
H(12) C(2) 3.1051 55507
H(13) Br(1) 3.0622 66608
